data_4125098
loop_
_publ_author_name
'Kim, Byoungmoo'
'Chinn, Alex J.'
'Fandrick, Daniel R.'
'Senanayake, Chris H.'
'Singer, Robert A.'
'Miller, Scott J.'

_publ_section_title
;
 Distal Stereocontrol Using Guanidinylated Peptides as Multifunctional
 Ligands: Desymmetrization of Diarylmethanes via Ullman Cross-Coupling.
;
_journal_issue 25
_journal_name_full 'Journal of the American Chemical Society'
_journal_page_first 7939
_journal_page_last 7945
_journal_paper_doi 10.1021/jacs.6b03444
_journal_volume 138
_journal_year 2016
_chemical_formula_moiety '2(C7 H15 N3 O2), H2 O'
_chemical_formula_sum 'C14 H32 N6 O5'
_chemical_formula_weight 364.45
_space_group_crystal_system orthorhombic
_space_group_IT_number 60
_space_group_name_Hall '-P 2n 2ab'
_space_group_name_H-M_alt 'P b c n'
_symmetry_space_group_name_Hall '-P 2n 2ab'
_symmetry_space_group_name_H-M 'P b c n'
_atom_sites_solution_hydrogens mixed
_atom_sites_solution_primary direct
_atom_sites_solution_secondary difmap
_audit_creation_method SHELXL-2014/6
_cell_angle_alpha 90
_cell_angle_beta 90
_cell_angle_gamma 90
_cell_formula_units_Z 4
_cell_length_a 8.8452(2)
_cell_length_b 16.0629(11)
_cell_length_c 13.7551(2)
_cell_measurement_reflns_used 43928
_cell_measurement_temperature 93(2)
_cell_measurement_theta_max 27.5
_cell_measurement_theta_min 3.0
_cell_volume 1954.32(14)
_computing_cell_refinement 'CrystalClear-SM Expert 2.0 r15 (Rigaku, 2011)'
_computing_data_collection 'CrystalClear-SM Expert 2.0 r15 (Rigaku, 2011)'
_computing_data_reduction 'CrystalClear-SM Expert 2.0 r15 (Rigaku, 2011)'
_computing_molecular_graphics
;
Dolomanov, O.V.; Bourhis, L.J.; Gildea, R.J.; Howard, J.A.K.; Puschmann, H., 
OLEX2: A complete structure solution, refinement and analysis program
(2009). J. Appl. Cryst., 42, 339-341.
;
_computing_publication_material 'SHELXL-2013 (Sheldrick, 2013)'
_computing_structure_refinement 'SHELXL-2014/6 (Sheldrick, 2014)'
_computing_structure_solution 'SHELXS-2013 (Sheldrick, 2013)'
_diffrn_ambient_temperature 93(2)
_diffrn_detector_area_resol_mean 10
_diffrn_measured_fraction_theta_full 0.998
_diffrn_measured_fraction_theta_max 0.998
_diffrn_measurement_device_type 'Rigaku R-AXIS RAPID imaging plate'
_diffrn_measurement_method \w
_diffrn_radiation_type MoK\a
_diffrn_radiation_wavelength 0.71075
_diffrn_reflns_av_R_equivalents 0.0476
_diffrn_reflns_av_unetI/netI 0.0131
_diffrn_reflns_Laue_measured_fraction_full 0.998
_diffrn_reflns_Laue_measured_fraction_max 0.998
_diffrn_reflns_limit_h_max 11
_diffrn_reflns_limit_h_min -11
_diffrn_reflns_limit_k_max 20
_diffrn_reflns_limit_k_min -20
_diffrn_reflns_limit_l_max 17
_diffrn_reflns_limit_l_min -17
_diffrn_reflns_number 64157
_diffrn_reflns_point_group_measured_fraction_full 0.998
_diffrn_reflns_point_group_measured_fraction_max 0.998
_diffrn_reflns_theta_full 25.242
_diffrn_reflns_theta_max 27.484
_diffrn_reflns_theta_min 3.018
_diffrn_source 'Sealed Tube'
_exptl_absorpt_coefficient_mu 0.094
_exptl_absorpt_correction_T_max 0.979
_exptl_absorpt_correction_T_min 0.911
_exptl_absorpt_correction_type multi-scan
_exptl_absorpt_process_details 'Jacobson, R. (1998) Private Communication'
_exptl_crystal_colour Colorless
_exptl_crystal_density_diffrn 1.239
_exptl_crystal_density_method 'not measured'
_exptl_crystal_description Block
_exptl_crystal_F_000 792
_exptl_crystal_size_max 0.250
_exptl_crystal_size_mid 0.250
_exptl_crystal_size_min 0.230
_refine_diff_density_max 0.299
_refine_diff_density_min -0.254
_refine_diff_density_rms 0.039
_refine_ls_extinction_method none
_refine_ls_goodness_of_fit_ref 1.078
_refine_ls_hydrogen_treatment mixed
_refine_ls_matrix_type full
_refine_ls_number_parameters 126
_refine_ls_number_reflns 2241
_refine_ls_number_restraints 0
_refine_ls_restrained_S_all 1.078
_refine_ls_R_factor_all 0.0403
_refine_ls_R_factor_gt 0.0359
_refine_ls_shift/su_max 0.000
_refine_ls_shift/su_mean 0.000
_refine_ls_structure_factor_coef Fsqd
_refine_ls_weighting_details 'w=1/[\s^2^(Fo^2^)+(0.0364P)^2^+0.8223P] where P=(Fo^2^+2Fc^2^)/3'
_refine_ls_weighting_scheme calc
_refine_ls_wR_factor_gt 0.0860
_refine_ls_wR_factor_ref 0.0886
_reflns_Friedel_coverage 0.000
_reflns_number_gt 2014
_reflns_number_total 2241
_reflns_threshold_expression 'I > 2\s(I)'
_cod_data_source_file ja6b03444_si_003.cif
_cod_data_source_block spider-14158
_cod_depositor_comments 'Adding full bibliography for 4125098--4125102.cif.'
_cod_database_code 4125098
_shelx_space_group_comment
; 
The symmetry employed for this shelxl refinement is uniquely defined 
by the following loop, which should always be used as a source of 
symmetry information in preference to the above space-group names. 
They are only intended as comments. 
;
_shelx_estimated_absorpt_t_min 0.977
_shelx_estimated_absorpt_t_max 0.979
_shelxl_version_number 2014/6

loop_
_space_group_symop_operation_xyz
'x, y, z'
'-x+1/2, -y+1/2, z+1/2'
'-x, y, -z+1/2'
'x+1/2, -y+1/2, -z'
'-x, -y, -z'
'x-1/2, y-1/2, -z-1/2'
'x, -y, z-1/2'
'-x-1/2, y-1/2, z'

loop_
_atom_site_label
_atom_site_type_symbol
_atom_site_fract_x
_atom_site_fract_y
_atom_site_fract_z
_atom_site_U_iso_or_equiv
_atom_site_adp_type
_atom_site_occupancy
_atom_site_site_symmetry_order
_atom_site_calc_flag
_atom_site_refinement_flags_posn
_atom_site_refinement_flags_adp
_atom_site_refinement_flags_occupancy
O1 O 0.23981(9) 0.20872(5) 0.49154(6) 0.02326(19) Uani 1 1 d . . .
O2 O 0.29626(10) 0.11637(5) 0.37427(7) 0.0283(2) Uani 1 1 d . . .
N1 N 0.45906(10) 0.31837(6) 0.43092(6) 0.0169(2) Uani 1 1 d . . .
H1 H 0.5428(18) 0.3210(9) 0.4647(10) 0.030(4) Uiso 1 1 d . . .
N2 N 0.23549(10) 0.38909(6) 0.39549(6) 0.0186(2) Uani 1 1 d . . .
N3 N 0.34813(11) 0.40324(6) 0.54661(7) 0.0207(2) Uani 1 1 d . . .
C1 C 0.31203(12) 0.18397(7) 0.41904(8) 0.0190(2) Uani 1 1 d . . .
C2 C 0.43428(12) 0.24196(6) 0.37663(8) 0.0177(2) Uani 1 1 d . . .
H2A H 0.5309 0.2109 0.3734 0.021 Uiso 1 1 calc R U .
H2B H 0.4054 0.2567 0.3093 0.021 Uiso 1 1 calc R U .
C3 C 0.34659(11) 0.36920(6) 0.45775(8) 0.0170(2) Uani 1 1 d . . .
C4 C 0.25554(15) 0.38831(9) 0.29028(8) 0.0301(3) Uani 1 1 d . . .
H4A H 0.3635 0.3923 0.2748 0.045 Uiso 1 1 calc R U .
H4B H 0.2019 0.4357 0.2616 0.045 Uiso 1 1 calc R U .
H4C H 0.2147 0.3364 0.2637 0.045 Uiso 1 1 calc R U .
C5 C 0.08158(12) 0.40610(8) 0.42859(9) 0.0239(2) Uani 1 1 d . . .
H5A H 0.0756 0.3979 0.4991 0.036 Uiso 1 1 calc R U .
H5B H 0.0112 0.3681 0.3961 0.036 Uiso 1 1 calc R U .
H5C H 0.0547 0.4637 0.4128 0.036 Uiso 1 1 calc R U .
C6 C 0.29930(14) 0.48895(7) 0.56457(9) 0.0278(3) Uani 1 1 d . . .
H6A H 0.3813 0.5199 0.5961 0.042 Uiso 1 1 calc R U .
H6B H 0.2103 0.4887 0.6070 0.042 Uiso 1 1 calc R U .
H6C H 0.2737 0.5157 0.5027 0.042 Uiso 1 1 calc R U .
C7 C 0.41703(14) 0.36036(8) 0.62926(8) 0.0273(3) Uani 1 1 d . . .
H7A H 0.4207 0.3004 0.6161 0.041 Uiso 1 1 calc R U .
H7B H 0.3567 0.3706 0.6878 0.041 Uiso 1 1 calc R U .
H7C H 0.5199 0.3814 0.6392 0.041 Uiso 1 1 calc R U .
O3 O 0.5000 0.04392(8) 0.2500 0.0386(4) Uani 1 2 d S T P
H3 H 0.439(2) 0.0757(12) 0.2859(13) 0.060(6) Uiso 1 1 d . . .

loop_
_atom_site_aniso_label
_atom_site_aniso_U_11
_atom_site_aniso_U_22
_atom_site_aniso_U_33
_atom_site_aniso_U_23
_atom_site_aniso_U_13
_atom_site_aniso_U_12
O1 0.0185(4) 0.0269(4) 0.0244(4) -0.0027(3) 0.0063(3) -0.0021(3)
O2 0.0240(4) 0.0235(4) 0.0373(5) -0.0083(4) 0.0077(4) -0.0036(3)
N1 0.0120(4) 0.0201(4) 0.0186(4) -0.0005(3) -0.0007(3) 0.0006(3)
N2 0.0162(4) 0.0227(5) 0.0170(4) 0.0027(3) 0.0008(3) 0.0038(4)
N3 0.0201(5) 0.0229(5) 0.0193(5) -0.0037(4) -0.0009(4) 0.0024(4)
C1 0.0139(5) 0.0212(5) 0.0220(5) 0.0003(4) 0.0003(4) 0.0014(4)
C2 0.0154(5) 0.0190(5) 0.0189(5) -0.0017(4) 0.0022(4) 0.0014(4)
C3 0.0147(5) 0.0173(5) 0.0190(5) 0.0020(4) 0.0015(4) -0.0018(4)
C4 0.0278(6) 0.0443(7) 0.0181(5) 0.0061(5) 0.0007(5) 0.0135(5)
C5 0.0158(5) 0.0295(6) 0.0265(6) 0.0029(5) 0.0013(4) 0.0054(4)
C6 0.0278(6) 0.0237(6) 0.0318(6) -0.0091(5) 0.0017(5) 0.0007(5)
C7 0.0240(6) 0.0400(7) 0.0178(5) -0.0023(5) -0.0026(4) 0.0049(5)
O3 0.0464(8) 0.0205(6) 0.0489(9) 0.000 0.0259(7) 0.000

loop_
_atom_type_symbol
_atom_type_description
_atom_type_scat_dispersion_real
_atom_type_scat_dispersion_imag
_atom_type_scat_source
C C 0.0033 0.0016 'International Tables Vol C Tables 4.2.6.8 and 6.1.1.4'
H H 0.0000 0.0000 'International Tables Vol C Tables 4.2.6.8 and 6.1.1.4'
N N 0.0061 0.0033 'International Tables Vol C Tables 4.2.6.8 and 6.1.1.4'
O O 0.0106 0.0060 'International Tables Vol C Tables 4.2.6.8 and 6.1.1.4'

loop_
_geom_angle_atom_site_label_1
_geom_angle_atom_site_label_2
_geom_angle_atom_site_label_3
_geom_angle
C3 N1 C2 123.00(9)
C3 N1 H1 116.9(10)
C2 N1 H1 116.2(10)
C3 N2 C4 122.83(9)
C3 N2 C5 121.86(9)
C4 N2 C5 115.10(9)
C3 N3 C7 121.44(9)
C3 N3 C6 122.35(10)
C7 N3 C6 115.77(9)
O1 C1 O2 127.57(10)
O1 C1 C2 117.92(9)
O2 C1 C2 114.50(9)
N1 C2 C1 114.94(9)
N1 C2 H2A 108.5
C1 C2 H2A 108.5
N1 C2 H2B 108.5
C1 C2 H2B 108.5
H2A C2 H2B 107.5
N1 C3 N3 119.54(10)
N1 C3 N2 120.89(10)
N3 C3 N2 119.52(10)
N2 C4 H4A 109.5
N2 C4 H4B 109.5
H4A C4 H4B 109.5
N2 C4 H4C 109.5
H4A C4 H4C 109.5
H4B C4 H4C 109.5
N2 C5 H5A 109.5
N2 C5 H5B 109.5
H5A C5 H5B 109.5
N2 C5 H5C 109.5
H5A C5 H5C 109.5
H5B C5 H5C 109.5
N3 C6 H6A 109.5
N3 C6 H6B 109.5
H6A C6 H6B 109.5
N3 C6 H6C 109.5
H6A C6 H6C 109.5
H6B C6 H6C 109.5
N3 C7 H7A 109.5
N3 C7 H7B 109.5
H7A C7 H7B 109.5
N3 C7 H7C 109.5
H7A C7 H7C 109.5
H7B C7 H7C 109.5

loop_
_geom_bond_atom_site_label_1
_geom_bond_atom_site_label_2
_geom_bond_distance
O1 C1 1.2493(13)
O2 C1 1.2560(14)
N1 C3 1.3389(14)
N1 C2 1.4532(13)
N1 H1 0.876(16)
N2 C3 1.3421(14)
N2 C4 1.4581(14)
N2 C5 1.4612(14)
N3 C3 1.3391(14)
N3 C7 1.4623(15)
N3 C6 1.4639(15)
C1 C2 1.5419(15)
C2 H2A 0.9900
C2 H2B 0.9900
C4 H4A 0.9800
C4 H4B 0.9800
C4 H4C 0.9800
C5 H5A 0.9800
C5 H5B 0.9800
C5 H5C 0.9800
C6 H6A 0.9800
C6 H6B 0.9800
C6 H6C 0.9800
C7 H7A 0.9800
C7 H7B 0.9800
C7 H7C 0.9800
O3 H3 0.891(18)

loop_
_geom_hbond_atom_site_label_D
_geom_hbond_atom_site_label_H
_geom_hbond_atom_site_label_A
_geom_hbond_distance_DH
_geom_hbond_distance_HA
_geom_hbond_distance_DA
_geom_hbond_angle_DHA
_geom_hbond_site_symmetry_A
N1 H1 O1 0.876(16) 1.904(16) 2.7375(12) 158.4(14) 4_556
O3 H3 O2 0.891(18) 1.871(18) 2.7431(10) 165.5(17) .

loop_
_geom_torsion_atom_site_label_1
_geom_torsion_atom_site_label_2
_geom_torsion_atom_site_label_3
_geom_torsion_atom_site_label_4
_geom_torsion
C3 N1 C2 C1 -50.23(13)
O1 C1 C2 N1 3.93(14)
O2 C1 C2 N1 -176.86(9)
C2 N1 C3 N3 138.55(10)
C2 N1 C3 N2 -44.10(15)
C7 N3 C3 N1 -30.47(15)
C6 N3 C3 N1 141.54(11)
C7 N3 C3 N2 152.14(10)
C6 N3 C3 N2 -35.86(15)
C4 N2 C3 N1 -26.10(16)
C5 N2 C3 N1 148.46(10)
C4 N2 C3 N3 151.26(11)
C5 N2 C3 N3 -34.19(15)
